data_7018139
loop_
_publ_author_name
'Gao, Bo'
'Luo, Xuyang'
'Gao, Wei'
'Huang, Long'
'Gao, Si-Meng'
'Liu, Xiaoming'
'Wu, Qiaolin'
'Mu, Ying'

_publ_section_title
;
 Chromium complexes supported by phenanthrene-imine derivative ligands:
 synthesis, characterization and catalysis on isoprene cis-1,4
 polymerization.
;
_journal_issue 9
_journal_name_full 'Dalton transactions (Cambridge, England : 2003)'
_journal_page_first 2755
_journal_page_last 2763
_journal_paper_doi 10.1039/c2dt11365a
_journal_volume 41
_journal_year 2012
_chemical_formula_sum 'C74 H80 Cl8 Cr2 N4 O'
_chemical_formula_weight 1429.02
_chemical_name_systematic
;
?
;
_space_group_IT_number 2
_symmetry_cell_setting triclinic
_symmetry_space_group_name_Hall '-P 1'
_symmetry_space_group_name_H-M 'P -1'
_atom_sites_solution_hydrogens geom
_atom_sites_solution_primary direct
_atom_sites_solution_secondary difmap
_audit_creation_method SHELXL-97
_cell_angle_alpha 79.533(2)
_cell_angle_beta 74.9210(10)
_cell_angle_gamma 69.836(2)
_cell_formula_units_Z 2
_cell_length_a 12.8940(11)
_cell_length_b 13.7174(12)
_cell_length_c 21.3485(18)
_cell_measurement_temperature 185(2)
_cell_volume 3404.8(5)
_computing_cell_refinement 'Bruker SMART'
_computing_data_collection 'Bruker SMART'
_computing_data_reduction 'Bruker SAINT'
_computing_molecular_graphics 'Bruker SHELXTL'
_computing_publication_material 'Bruker SHELXTL'
_computing_structure_refinement 'SHELXL-97 (Sheldrick, 1997)'
_computing_structure_solution 'SHELXS-97 (Sheldrick, 1990)'
_diffrn_ambient_temperature 185(2)
_diffrn_measured_fraction_theta_full 0.976
_diffrn_measured_fraction_theta_max 0.976
_diffrn_measurement_device_type 'CCD area detector'
_diffrn_measurement_method 'phi and omega scan'
_diffrn_radiation_monochromator graphite
_diffrn_radiation_source 'fine-focus sealed tube'
_diffrn_radiation_type MoK\a
_diffrn_radiation_wavelength 0.71073
_diffrn_reflns_av_R_equivalents 0.0231
_diffrn_reflns_av_sigmaI/netI 0.0572
_diffrn_reflns_limit_h_max 15
_diffrn_reflns_limit_h_min -15
_diffrn_reflns_limit_k_max 15
_diffrn_reflns_limit_k_min -16
_diffrn_reflns_limit_l_max 26
_diffrn_reflns_limit_l_min -23
_diffrn_reflns_number 18766
_diffrn_reflns_theta_full 26.06
_diffrn_reflns_theta_max 26.06
_diffrn_reflns_theta_min 1.59
_exptl_absorpt_coefficient_mu 0.681
_exptl_absorpt_correction_T_max 0.8702
_exptl_absorpt_correction_T_min 0.8482
_exptl_absorpt_correction_type multi-scan
_exptl_crystal_colour brown
_exptl_crystal_density_diffrn 1.394
_exptl_crystal_density_method 'not measured'
_exptl_crystal_description block
_exptl_crystal_F_000 1488
_exptl_crystal_size_max 0.25
_exptl_crystal_size_mid 0.24
_exptl_crystal_size_min 0.21
_refine_diff_density_max 2.565
_refine_diff_density_min -1.956
_refine_diff_density_rms 0.112
_refine_ls_extinction_method none
_refine_ls_goodness_of_fit_ref 1.051
_refine_ls_hydrogen_treatment constr
_refine_ls_matrix_type full
_refine_ls_number_parameters 780
_refine_ls_number_reflns 13130
_refine_ls_number_restraints 0
_refine_ls_restrained_S_all 1.051
_refine_ls_R_factor_all 0.1061
_refine_ls_R_factor_gt 0.0787
_refine_ls_shift/su_max 0.000
_refine_ls_shift/su_mean 0.000
_refine_ls_structure_factor_coef Fsqd
_refine_ls_weighting_details 'calc w=1/[\s^2^(Fo^2^)+(0.0998P)^2^+11.5740P] where P=(Fo^2^+2Fc^2^)/3'
_refine_ls_weighting_scheme calc
_refine_ls_wR_factor_gt 0.1953
_refine_ls_wR_factor_ref 0.2168
_reflns_number_gt 9526
_reflns_number_total 13130
_reflns_threshold_expression >2sigma(I)
_cod_data_source_file c2dt11365a.txt
_cod_data_source_block Complex_5
_cod_depositor_comments
;
The following automatic conversions were performed:

'_symmetry_cell_setting' value 'Triclinic' changed to 'triclinic'
according to /home/saulius/struct/CIF-dictionaries/cif_core.dic
dictionary named 'cif_core.dic' version 2.4.1 from
2010-06-29.

'_exptl_absorpt_correction_type' value 'Multi-scan'
changed to 'multi-scan' according to
/home/saulius/struct/CIF-dictionaries/cif_core.dic dictionary named
'cif_core.dic' version 2.4.1 from 2010-06-29.

Automatic conversion script
Id: cif_fix_values 1715 2011-07-08 13:25:40Z adriana 
;
_cod_original_sg_symbol_H-M P-1
_cod_database_code 7018139

loop_
_symmetry_equiv_pos_as_xyz
'x, y, z'
'-x, -y, -z'

loop_
_atom_site_label
_atom_site_type_symbol
_atom_site_fract_x
_atom_site_fract_y
_atom_site_fract_z
_atom_site_U_iso_or_equiv
_atom_site_adp_type
_atom_site_occupancy
_atom_site_symmetry_multiplicity
_atom_site_calc_flag
_atom_site_refinement_flags
C1 C 0.1397(4) 0.1556(4) 0.1660(2) 0.0251(10) Uani 1 1 d .
C2 C 0.1251(4) 0.0923(4) 0.1229(3) 0.0277(11) Uani 1 1 d .
C3 C 0.1751(5) 0.0948(5) 0.0555(3) 0.0364(13) Uani 1 1 d .
H3 H 0.2169 0.1418 0.0368 0.044 Uiso 1 1 calc R
C4 C 0.1646(5) 0.0307(5) 0.0165(3) 0.0413(14) Uani 1 1 d .
H4 H 0.1993 0.0336 -0.0285 0.050 Uiso 1 1 calc R
C5 C 0.1037(5) -0.0378(5) 0.0429(3) 0.0426(14) Uani 1 1 d .
H5 H 0.0977 -0.0828 0.0160 0.051 Uiso 1 1 calc R
C6 C 0.0515(5) -0.0412(4) 0.1081(3) 0.0379(13) Uani 1 1 d .
H6 H 0.0087 -0.0879 0.1255 0.046 Uiso 1 1 calc R
C7 C 0.0607(4) 0.0236(4) 0.1494(3) 0.0308(11) Uani 1 1 d .
C8 C 0.0012(4) 0.0232(4) 0.2178(3) 0.0303(11) Uani 1 1 d .
C9 C -0.0578(5) -0.0492(5) 0.2457(3) 0.0396(13) Uani 1 1 d .
H9 H -0.0534 -0.1016 0.2206 0.048 Uiso 1 1 calc R
C10 C -0.1207(5) -0.0458(5) 0.3077(3) 0.0446(15) Uani 1 1 d .
H10 H -0.1559 -0.0979 0.3264 0.054 Uiso 1 1 calc R
C11 C -0.1335(5) 0.0341(5) 0.3436(3) 0.0415(14) Uani 1 1 d .
H11 H -0.1826 0.0403 0.3854 0.050 Uiso 1 1 calc R
C12 C -0.0746(4) 0.1045(4) 0.3182(3) 0.0330(12) Uani 1 1 d .
H12 H -0.0837 0.1588 0.3431 0.040 Uiso 1 1 calc R
C13 C -0.0014(4) 0.0981(4) 0.2563(2) 0.0266(11) Uani 1 1 d .
C14 C 0.0742(4) 0.1610(4) 0.2316(2) 0.0235(10) Uani 1 1 d .
C15 C 0.3186(4) 0.1818(4) 0.1005(2) 0.0272(11) Uani 1 1 d .
C16 C 0.4004(4) 0.0834(4) 0.1057(3) 0.0302(11) Uani 1 1 d .
C17 C 0.5033(5) 0.0650(5) 0.0607(3) 0.0369(13) Uani 1 1 d .
H17 H 0.5606 -0.0003 0.0640 0.044 Uiso 1 1 calc R
C18 C 0.5228(5) 0.1415(5) 0.0108(3) 0.0431(15) Uani 1 1 d .
H18 H 0.5938 0.1291 -0.0191 0.052 Uiso 1 1 calc R
C19 C 0.4397(5) 0.2342(5) 0.0050(3) 0.0426(14) Uani 1 1 d .
H19 H 0.4531 0.2847 -0.0303 0.051 Uiso 1 1 calc R
C20 C 0.3360(5) 0.2576(4) 0.0490(2) 0.0320(12) Uani 1 1 d .
C21 C 0.3783(5) -0.0024(4) 0.1573(3) 0.0354(12) Uani 1 1 d .
H21A H 0.3249 -0.0293 0.1452 0.043 Uiso 1 1 calc R
H21B H 0.3399 0.0288 0.1989 0.043 Uiso 1 1 calc R
C22 C 0.4800(6) -0.0944(5) 0.1695(3) 0.0528(17) Uani 1 1 d .
H22A H 0.5203 -0.1258 0.1287 0.079 Uiso 1 1 calc R
H22B H 0.4547 -0.1465 0.2020 0.079 Uiso 1 1 calc R
H22C H 0.5308 -0.0706 0.1856 0.079 Uiso 1 1 calc R
C23 C 0.2483(5) 0.3612(5) 0.0365(3) 0.0392(13) Uani 1 1 d .
H23A H 0.2090 0.3899 0.0788 0.047 Uiso 1 1 calc R
H23B H 0.2876 0.4102 0.0096 0.047 Uiso 1 1 calc R
C24 C 0.1609(7) 0.3574(6) 0.0028(4) 0.067(2) Uani 1 1 d .
H24A H 0.1986 0.3188 -0.0356 0.100 Uiso 1 1 calc R
H24B H 0.1171 0.4286 -0.0109 0.100 Uiso 1 1 calc R
H24C H 0.1100 0.3223 0.0329 0.100 Uiso 1 1 calc R
C25 C 0.0717(4) 0.2079(4) 0.3375(2) 0.0246(10) Uani 1 1 d .
C26 C 0.1261(4) 0.1146(4) 0.3719(2) 0.0272(11) Uani 1 1 d .
C27 C 0.0960(5) 0.1065(5) 0.4403(3) 0.0375(13) Uani 1 1 d .
H27 H 0.1307 0.0437 0.4645 0.045 Uiso 1 1 calc R
C28 C 0.0172(5) 0.1878(5) 0.4729(3) 0.0437(15) Uani 1 1 d .
H28 H -0.0014 0.1812 0.5192 0.052 Uiso 1 1 calc R
C29 C -0.0344(5) 0.2783(5) 0.4383(3) 0.0383(13) Uani 1 1 d .
H29 H -0.0887 0.3337 0.4615 0.046 Uiso 1 1 calc R
C30 C -0.0103(4) 0.2918(4) 0.3706(2) 0.0292(11) Uani 1 1 d .
C31 C 0.2136(5) 0.0222(4) 0.3402(3) 0.0325(12) Uani 1 1 d .
H31A H 0.2862 0.0106 0.3525 0.039 Uiso 1 1 calc R
H31B H 0.2253 0.0387 0.2922 0.039 Uiso 1 1 calc R
C32 C 0.1824(5) -0.0788(4) 0.3587(3) 0.0413(14) Uani 1 1 d .
H32A H 0.1627 -0.0919 0.4063 0.062 Uiso 1 1 calc R
H32B H 0.2470 -0.1371 0.3411 0.062 Uiso 1 1 calc R
H32C H 0.1176 -0.0720 0.3405 0.062 Uiso 1 1 calc R
C33 C -0.0763(4) 0.3911(4) 0.3364(3) 0.0345(12) Uani 1 1 d .
H33A H -0.0222 0.4208 0.3037 0.041 Uiso 1 1 calc R
H33B H -0.1180 0.4420 0.3688 0.041 Uiso 1 1 calc R
C34 C -0.1605(4) 0.3786(5) 0.3022(3) 0.0391(13) Uani 1 1 d .
H34A H -0.1198 0.3318 0.2680 0.059 Uiso 1 1 calc R
H34B H -0.2011 0.4470 0.2827 0.059 Uiso 1 1 calc R
H34C H -0.2146 0.3491 0.3340 0.059 Uiso 1 1 calc R
C35 C 0.4943(4) 0.3574(4) 0.3647(2) 0.0202(9) Uani 1 1 d .
C36 C 0.5575(4) 0.3322(4) 0.4163(2) 0.0206(9) Uani 1 1 d .
C37 C 0.5913(4) 0.2313(4) 0.4499(2) 0.0281(11) Uani 1 1 d .
H37 H 0.5708 0.1772 0.4392 0.034 Uiso 1 1 calc R
C38 C 0.6523(5) 0.2093(4) 0.4972(3) 0.0320(12) Uani 1 1 d .
H38 H 0.6751 0.1404 0.5181 0.038 Uiso 1 1 calc R
C39 C 0.6809(5) 0.2880(4) 0.5143(3) 0.0354(13) Uani 1 1 d .
H39 H 0.7206 0.2741 0.5483 0.042 Uiso 1 1 calc R
C40 C 0.6516(5) 0.3857(4) 0.4820(3) 0.0324(12) Uani 1 1 d .
H40 H 0.6727 0.4387 0.4938 0.039 Uiso 1 1 calc R
C41 C 0.5914(4) 0.4110(4) 0.4319(2) 0.0241(10) Uani 1 1 d .
C42 C 0.5697(4) 0.5130(4) 0.3946(2) 0.0251(10) Uani 1 1 d .
C43 C 0.6049(5) 0.5902(4) 0.4104(3) 0.0371(13) Uani 1 1 d .
H43 H 0.6387 0.5759 0.4470 0.045 Uiso 1 1 calc R
C44 C 0.5917(6) 0.6855(5) 0.3744(3) 0.0444(15) Uani 1 1 d .
H44 H 0.6147 0.7368 0.3867 0.053 Uiso 1 1 calc R
C45 C 0.5454(5) 0.7064(4) 0.3210(3) 0.0412(14) Uani 1 1 d .
H45 H 0.5381 0.7716 0.2953 0.049 Uiso 1 1 calc R
C46 C 0.5093(5) 0.6334(4) 0.3044(3) 0.0350(12) Uani 1 1 d .
H46 H 0.4772 0.6496 0.2670 0.042 Uiso 1 1 calc R
C47 C 0.5181(4) 0.5356(4) 0.3407(2) 0.0237(10) Uani 1 1 d .
C48 C 0.4794(4) 0.4557(4) 0.3250(2) 0.0209(10) Uani 1 1 d .
C49 C 0.4095(4) 0.2166(4) 0.3980(2) 0.0219(10) Uani 1 1 d .
C50 C 0.4635(4) 0.1100(4) 0.3894(2) 0.0253(10) Uani 1 1 d .
C51 C 0.4274(5) 0.0376(4) 0.4370(3) 0.0326(12) Uani 1 1 d .
H51 H 0.4610 -0.0348 0.4320 0.039 Uiso 1 1 calc R
C52 C 0.3440(5) 0.0690(5) 0.4909(3) 0.0370(13) Uani 1 1 d .
H52 H 0.3224 0.0180 0.5232 0.044 Uiso 1 1 calc R
C53 C 0.2912(5) 0.1731(5) 0.4987(3) 0.0353(12) Uani 1 1 d .
H53 H 0.2329 0.1932 0.5360 0.042 Uiso 1 1 calc R
C54 C 0.3224(4) 0.2499(4) 0.4520(2) 0.0251(10) Uani 1 1 d .
C55 C 0.5646(4) 0.0750(4) 0.3350(3) 0.0278(11) Uani 1 1 d .
H55A H 0.6323 0.0761 0.3482 0.033 Uiso 1 1 calc R
H55B H 0.5542 0.1262 0.2962 0.033 Uiso 1 1 calc R
C56 C 0.5875(6) -0.0330(5) 0.3156(3) 0.0469(15) Uani 1 1 d .
H56A H 0.6107 -0.0858 0.3512 0.070 Uiso 1 1 calc R
H56B H 0.6480 -0.0451 0.2763 0.070 Uiso 1 1 calc R
H56C H 0.5186 -0.0378 0.3068 0.070 Uiso 1 1 calc R
C57 C 0.2628(4) 0.3647(4) 0.4597(2) 0.0300(11) Uani 1 1 d .
H57A H 0.3188 0.3959 0.4644 0.036 Uiso 1 1 calc R
H57B H 0.2368 0.3987 0.4191 0.036 Uiso 1 1 calc R
C58 C 0.1628(5) 0.3908(5) 0.5162(3) 0.0482(16) Uani 1 1 d .
H58A H 0.1073 0.3586 0.5133 0.072 Uiso 1 1 calc R
H58B H 0.1279 0.4667 0.5148 0.072 Uiso 1 1 calc R
H58C H 0.1882 0.3640 0.5573 0.072 Uiso 1 1 calc R
C59 C 0.3711(4) 0.5643(4) 0.2436(2) 0.0225(10) Uani 1 1 d .
C60 C 0.2727(4) 0.6332(4) 0.2780(2) 0.0271(11) Uani 1 1 d .
C61 C 0.2206(5) 0.7272(4) 0.2451(3) 0.0347(12) Uani 1 1 d .
H61 H 0.1529 0.7738 0.2671 0.042 Uiso 1 1 calc R
C62 C 0.2657(5) 0.7540(4) 0.1808(3) 0.0381(13) Uani 1 1 d .
H62 H 0.2296 0.8189 0.1590 0.046 Uiso 1 1 calc R
C63 C 0.3634(5) 0.6863(4) 0.1482(3) 0.0357(13) Uani 1 1 d .
H63 H 0.3942 0.7059 0.1041 0.043 Uiso 1 1 calc R
C64 C 0.4181(4) 0.5898(4) 0.1785(2) 0.0275(11) Uani 1 1 d .
C65 C 0.2283(5) 0.6096(4) 0.3496(3) 0.0322(12) Uani 1 1 d .
H65A H 0.2639 0.6389 0.3742 0.039 Uiso 1 1 calc R
H65B H 0.2531 0.5329 0.3602 0.039 Uiso 1 1 calc R
C66 C 0.1015(6) 0.6502(6) 0.3735(3) 0.0589(19) Uani 1 1 d .
H66A H 0.0766 0.7267 0.3690 0.088 Uiso 1 1 calc R
H66B H 0.0814 0.6245 0.4195 0.088 Uiso 1 1 calc R
H66C H 0.0644 0.6258 0.3477 0.088 Uiso 1 1 calc R
C67 C 0.5277(4) 0.5230(4) 0.1414(3) 0.0321(12) Uani 1 1 d .
H67A H 0.5243 0.5317 0.0948 0.039 Uiso 1 1 calc R
H67B H 0.5369 0.4489 0.1578 0.039 Uiso 1 1 calc R
C68 C 0.6302(5) 0.5490(5) 0.1468(3) 0.0433(14) Uani 1 1 d .
H68A H 0.6178 0.6241 0.1356 0.065 Uiso 1 1 calc R
H68B H 0.6973 0.5103 0.1167 0.065 Uiso 1 1 calc R
H68C H 0.6418 0.5294 0.1915 0.065 Uiso 1 1 calc R
C69 C 0.6659(4) 0.2781(4) 0.2285(3) 0.0295(11) Uani 1 1 d .
H69A H 0.6845 0.2310 0.2678 0.035 Uiso 1 1 calc R
H69B H 0.6567 0.3502 0.2356 0.035 Uiso 1 1 calc R
C70 C 0.7577(5) 0.2439(5) 0.1685(3) 0.0436(15) Uani 1 1 d .
H70A H 0.7608 0.3035 0.1349 0.052 Uiso 1 1 calc R
H70B H 0.8329 0.2108 0.1798 0.052 Uiso 1 1 calc R
C71 C 0.7199(5) 0.1661(5) 0.1459(3) 0.0464(15) Uani 1 1 d .
H71A H 0.7546 0.1561 0.0994 0.056 Uiso 1 1 calc R
H71B H 0.7393 0.0977 0.1724 0.056 Uiso 1 1 calc R
C72 C 0.5930(5) 0.2166(5) 0.1561(3) 0.0398(14) Uani 1 1 d .
H72A H 0.5726 0.2659 0.1179 0.048 Uiso 1 1 calc R
H72B H 0.5542 0.1633 0.1634 0.048 Uiso 1 1 calc R
C73 C 0.8432(9) 0.6737(8) 0.2048(5) 0.089(3) Uiso 1 1 d .
H73A H 0.9089 0.6301 0.1754 0.106 Uiso 1 1 calc R
H73B H 0.7851 0.6377 0.2186 0.106 Uiso 1 1 calc R
C74 C 0.8121(7) 0.3656(7) 0.9323(4) 0.071(2) Uiso 1 1 d .
H74A H 0.8151 0.3232 0.8986 0.085 Uiso 1 1 calc R
H74B H 0.8127 0.4359 0.9109 0.085 Uiso 1 1 calc R
Cl1 Cl 0.34220(10) 0.38759(10) 0.16204(6) 0.0267(3) Uani 1 1 d .
Cl2 Cl 0.20099(10) 0.39330(10) 0.30503(6) 0.0264(3) Uani 1 1 d .
Cl3 Cl 0.36004(10) 0.17987(9) 0.25787(6) 0.0245(3) Uani 1 1 d .
Cl4 Cl 0.06004(11) 0.43254(10) 0.17984(6) 0.0344(3) Uani 1 1 d .
Cl5 Cl 0.7890(3) 0.7933(3) 0.16342(16) 0.1151(10) Uiso 1 1 d .
Cl6 Cl 0.8852(3) 0.6876(3) 0.27326(17) 0.1172(10) Uiso 1 1 d .
Cl7 Cl 0.9286(3) 0.3083(3) 0.96649(19) 0.1319(12) Uiso 1 1 d .
Cl8 Cl 0.6863(2) 0.37653(19) 0.99252(12) 0.0819(6) Uiso 1 1 d .
Cr1 Cr 0.20116(6) 0.29825(6) 0.21732(4) 0.02113(19) Uani 1 1 d .
Cr2 Cr 0.39762(6) 0.33669(6) 0.26496(3) 0.01957(19) Uani 1 1 d .
N1 N 0.2163(3) 0.2072(3) 0.15138(18) 0.0214(8) Uani 1 1 d .
N2 N 0.0993(3) 0.2189(3) 0.26726(18) 0.0217(8) Uani 1 1 d .
N3 N 0.4436(3) 0.2951(3) 0.34993(18) 0.0200(8) Uani 1 1 d .
N4 N 0.4246(3) 0.4647(3) 0.27707(18) 0.0203(8) Uani 1 1 d .
O1 O 0.5626(3) 0.2724(3) 0.21464(16) 0.0261(7) Uani 1 1 d .

loop_
_atom_site_aniso_label
_atom_site_aniso_U_11
_atom_site_aniso_U_22
_atom_site_aniso_U_33
_atom_site_aniso_U_23
_atom_site_aniso_U_13
_atom_site_aniso_U_12
C1 0.024(2) 0.024(2) 0.029(3) -0.002(2) -0.012(2) -0.006(2)
C2 0.023(2) 0.028(3) 0.034(3) -0.008(2) -0.011(2) -0.004(2)
C3 0.040(3) 0.041(3) 0.035(3) -0.009(2) -0.013(2) -0.015(3)
C4 0.046(3) 0.048(4) 0.035(3) -0.016(3) -0.014(3) -0.010(3)
C5 0.048(4) 0.038(3) 0.049(4) -0.018(3) -0.025(3) -0.005(3)
C6 0.039(3) 0.031(3) 0.053(4) -0.009(3) -0.021(3) -0.013(2)
C7 0.026(3) 0.029(3) 0.041(3) -0.008(2) -0.017(2) -0.003(2)
C8 0.020(2) 0.030(3) 0.044(3) -0.003(2) -0.014(2) -0.007(2)
C9 0.034(3) 0.034(3) 0.058(4) -0.007(3) -0.012(3) -0.017(3)
C10 0.035(3) 0.042(4) 0.064(4) 0.001(3) -0.012(3) -0.023(3)
C11 0.030(3) 0.046(4) 0.051(4) -0.001(3) -0.006(3) -0.019(3)
C12 0.023(3) 0.037(3) 0.043(3) -0.004(2) -0.010(2) -0.013(2)
C13 0.020(2) 0.027(3) 0.034(3) 0.000(2) -0.010(2) -0.008(2)
C14 0.020(2) 0.022(2) 0.029(3) -0.001(2) -0.0105(19) -0.0044(19)
C15 0.026(3) 0.035(3) 0.025(2) -0.009(2) -0.006(2) -0.012(2)
C16 0.034(3) 0.030(3) 0.030(3) -0.012(2) -0.007(2) -0.011(2)
C17 0.032(3) 0.040(3) 0.038(3) -0.013(3) -0.005(2) -0.007(2)
C18 0.038(3) 0.054(4) 0.033(3) -0.013(3) 0.011(2) -0.017(3)
C19 0.049(4) 0.050(4) 0.028(3) -0.002(3) 0.003(3) -0.024(3)
C20 0.041(3) 0.041(3) 0.020(2) -0.005(2) -0.004(2) -0.020(3)
C21 0.039(3) 0.028(3) 0.037(3) -0.006(2) -0.007(2) -0.008(2)
C22 0.050(4) 0.051(4) 0.053(4) 0.004(3) -0.017(3) -0.011(3)
C23 0.049(3) 0.041(3) 0.027(3) 0.002(2) -0.009(2) -0.015(3)
C24 0.067(5) 0.057(5) 0.087(6) 0.007(4) -0.048(4) -0.015(4)
C25 0.019(2) 0.032(3) 0.027(2) -0.005(2) -0.0022(19) -0.014(2)
C26 0.024(2) 0.035(3) 0.027(3) -0.002(2) -0.004(2) -0.017(2)
C27 0.040(3) 0.043(3) 0.032(3) 0.004(2) -0.012(2) -0.018(3)
C28 0.050(4) 0.061(4) 0.024(3) -0.006(3) -0.001(3) -0.026(3)
C29 0.034(3) 0.050(4) 0.033(3) -0.016(3) 0.003(2) -0.018(3)
C30 0.026(3) 0.036(3) 0.030(3) -0.007(2) -0.004(2) -0.015(2)
C31 0.035(3) 0.034(3) 0.030(3) 0.003(2) -0.009(2) -0.014(2)
C32 0.045(3) 0.028(3) 0.050(4) 0.000(3) -0.013(3) -0.010(3)
C33 0.028(3) 0.037(3) 0.036(3) -0.013(2) 0.000(2) -0.008(2)
C34 0.024(3) 0.042(3) 0.048(3) -0.007(3) -0.007(2) -0.005(2)
C35 0.021(2) 0.019(2) 0.021(2) -0.0035(18) -0.0043(18) -0.0065(19)
C36 0.020(2) 0.023(2) 0.020(2) -0.0032(18) -0.0045(18) -0.0073(19)
C37 0.031(3) 0.025(3) 0.033(3) -0.002(2) -0.014(2) -0.010(2)
C38 0.042(3) 0.022(3) 0.036(3) 0.005(2) -0.020(2) -0.010(2)
C39 0.047(3) 0.034(3) 0.034(3) 0.001(2) -0.025(3) -0.013(3)
C40 0.037(3) 0.029(3) 0.040(3) -0.008(2) -0.015(2) -0.014(2)
C41 0.019(2) 0.028(3) 0.026(2) -0.005(2) -0.0038(19) -0.007(2)
C42 0.025(2) 0.021(2) 0.031(3) -0.005(2) -0.006(2) -0.008(2)
C43 0.053(4) 0.032(3) 0.038(3) 0.002(2) -0.022(3) -0.021(3)
C44 0.064(4) 0.033(3) 0.053(4) 0.008(3) -0.030(3) -0.030(3)
C45 0.061(4) 0.028(3) 0.048(3) 0.012(3) -0.028(3) -0.027(3)
C46 0.047(3) 0.031(3) 0.038(3) 0.006(2) -0.020(3) -0.022(3)
C47 0.023(2) 0.023(2) 0.028(2) -0.002(2) -0.0061(19) -0.012(2)
C48 0.018(2) 0.025(2) 0.022(2) -0.0034(19) -0.0007(18) -0.0106(19)
C49 0.027(2) 0.024(2) 0.021(2) 0.0021(19) -0.0100(19) -0.014(2)
C50 0.028(3) 0.025(3) 0.029(3) 0.002(2) -0.014(2) -0.012(2)
C51 0.036(3) 0.026(3) 0.042(3) 0.007(2) -0.017(2) -0.015(2)
C52 0.046(3) 0.037(3) 0.032(3) 0.012(2) -0.009(2) -0.025(3)
C53 0.038(3) 0.046(3) 0.026(3) 0.001(2) -0.004(2) -0.022(3)
C54 0.030(3) 0.026(3) 0.024(2) -0.002(2) -0.009(2) -0.013(2)
C55 0.029(3) 0.022(3) 0.034(3) 0.002(2) -0.013(2) -0.008(2)
C56 0.052(4) 0.032(3) 0.058(4) -0.017(3) -0.005(3) -0.013(3)
C57 0.035(3) 0.034(3) 0.026(3) -0.005(2) -0.008(2) -0.014(2)
C58 0.041(3) 0.048(4) 0.050(4) -0.015(3) 0.008(3) -0.016(3)
C59 0.027(2) 0.018(2) 0.026(2) -0.0019(19) -0.0105(19) -0.0084(19)
C60 0.033(3) 0.022(2) 0.032(3) 0.000(2) -0.013(2) -0.013(2)
C61 0.032(3) 0.024(3) 0.045(3) -0.008(2) -0.009(2) -0.003(2)
C62 0.042(3) 0.027(3) 0.043(3) 0.007(2) -0.016(3) -0.008(2)
C63 0.044(3) 0.029(3) 0.033(3) 0.011(2) -0.011(2) -0.014(3)
C64 0.033(3) 0.024(3) 0.028(3) 0.002(2) -0.009(2) -0.012(2)
C65 0.037(3) 0.029(3) 0.030(3) -0.011(2) -0.003(2) -0.009(2)
C66 0.042(4) 0.068(5) 0.049(4) -0.007(3) 0.000(3) -0.001(3)
C67 0.034(3) 0.031(3) 0.028(3) 0.005(2) -0.003(2) -0.012(2)
C68 0.033(3) 0.049(4) 0.046(3) 0.003(3) -0.003(3) -0.019(3)
C69 0.022(2) 0.032(3) 0.032(3) 0.000(2) -0.007(2) -0.006(2)
C70 0.023(3) 0.053(4) 0.047(4) -0.009(3) -0.003(2) -0.004(3)
C71 0.039(3) 0.044(4) 0.043(3) -0.013(3) 0.004(3) -0.001(3)
C72 0.042(3) 0.048(4) 0.031(3) -0.015(3) -0.001(2) -0.015(3)
Cl1 0.0296(6) 0.0297(6) 0.0241(6) 0.0002(5) -0.0080(5) -0.0129(5)
Cl2 0.0233(6) 0.0306(6) 0.0275(6) -0.0100(5) -0.0036(5) -0.0092(5)
Cl3 0.0255(6) 0.0224(6) 0.0290(6) -0.0026(5) -0.0096(5) -0.0091(5)
Cl4 0.0289(7) 0.0333(7) 0.0345(7) 0.0005(5) -0.0093(5) -0.0019(5)
Cr1 0.0211(4) 0.0224(4) 0.0215(4) -0.0032(3) -0.0049(3) -0.0081(3)
Cr2 0.0212(4) 0.0199(4) 0.0196(4) -0.0020(3) -0.0051(3) -0.0083(3)
N1 0.021(2) 0.024(2) 0.0199(19) -0.0015(16) -0.0058(15) -0.0087(17)
N2 0.021(2) 0.023(2) 0.021(2) -0.0032(16) -0.0040(15) -0.0070(16)
N3 0.0205(19) 0.020(2) 0.0203(19) -0.0010(15) -0.0049(15) -0.0071(16)
N4 0.0213(19) 0.0179(19) 0.022(2) -0.0006(15) -0.0051(15) -0.0064(16)
O1 0.0250(18) 0.0293(19) 0.0239(17) -0.0049(14) -0.0029(14) -0.0092(15)

loop_
_atom_type_symbol
_atom_type_description
_atom_type_scat_dispersion_real
_atom_type_scat_dispersion_imag
_atom_type_scat_source
C C 0.0033 0.0016 'International Tables Vol C Tables 4.2.6.8 and 6.1.1.4'
H H 0.0000 0.0000 'International Tables Vol C Tables 4.2.6.8 and 6.1.1.4'
N N 0.0061 0.0033 'International Tables Vol C Tables 4.2.6.8 and 6.1.1.4'
O O 0.0106 0.0060 'International Tables Vol C Tables 4.2.6.8 and 6.1.1.4'
Cl Cl 0.1484 0.1585 'International Tables Vol C Tables 4.2.6.8 and 6.1.1.4'
Cr Cr 0.3209 0.6236 'International Tables Vol C Tables 4.2.6.8 and 6.1.1.4'

loop_
_geom_angle_atom_site_label_1
_geom_angle_atom_site_label_2
_geom_angle_atom_site_label_3
_geom_angle
N1 C1 C14 114.3(4)
N1 C1 C2 125.6(4)
C14 C1 C2 119.9(4)
C3 C2 C7 118.3(5)
C3 C2 C1 122.7(5)
C7 C2 C1 119.0(5)
C4 C3 C2 121.6(5)
C4 C3 H3 119.2
C2 C3 H3 119.2
C3 C4 C5 120.0(6)
C3 C4 H4 120.0
C5 C4 H4 120.0
C6 C5 C4 120.4(5)
C6 C5 H5 119.8
C4 C5 H5 119.8
C5 C6 C7 121.0(5)
C5 C6 H6 119.5
C7 C6 H6 119.5
C2 C7 C6 118.8(5)
C2 C7 C8 120.3(5)
C6 C7 C8 120.9(5)
C9 C8 C13 119.0(5)
C9 C8 C7 120.6(5)
C13 C8 C7 120.3(5)
C10 C9 C8 121.5(6)
C10 C9 H9 119.2
C8 C9 H9 119.2
C9 C10 C11 119.9(5)
C9 C10 H10 120.1
C11 C10 H10 120.1
C12 C11 C10 119.7(6)
C12 C11 H11 120.1
C10 C11 H11 120.1
C11 C12 C13 121.7(5)
C11 C12 H12 119.1
C13 C12 H12 119.1
C12 C13 C8 117.5(5)
C12 C13 C14 123.4(5)
C8 C13 C14 119.0(5)
N2 C14 C1 114.0(4)
N2 C14 C13 125.8(4)
C1 C14 C13 119.9(4)
C20 C15 C16 121.3(5)
C20 C15 N1 119.4(5)
C16 C15 N1 119.2(5)
C17 C16 C15 118.3(5)
C17 C16 C21 119.9(5)
C15 C16 C21 121.8(5)
C18 C17 C16 120.6(6)
C18 C17 H17 119.7
C16 C17 H17 119.7
C19 C18 C17 119.7(5)
C19 C18 H18 120.2
C17 C18 H18 120.2
C18 C19 C20 122.3(6)
C18 C19 H19 118.8
C20 C19 H19 118.8
C19 C20 C15 117.6(5)
C19 C20 C23 117.9(5)
C15 C20 C23 124.4(5)
C16 C21 C22 117.0(5)
C16 C21 H21A 108.0
C22 C21 H21A 108.0
C16 C21 H21B 108.0
C22 C21 H21B 108.0
H21A C21 H21B 107.3
C21 C22 H22A 109.5
C21 C22 H22B 109.5
H22A C22 H22B 109.5
C21 C22 H22C 109.5
H22A C22 H22C 109.5
H22B C22 H22C 109.5
C24 C23 C20 115.2(5)
C24 C23 H23A 108.5
C20 C23 H23A 108.5
C24 C23 H23B 108.5
C20 C23 H23B 108.5
H23A C23 H23B 107.5
C23 C24 H24A 109.5
C23 C24 H24B 109.5
H24A C24 H24B 109.5
C23 C24 H24C 109.5
H24A C24 H24C 109.5
H24B C24 H24C 109.5
C26 C25 C30 121.3(5)
C26 C25 N2 119.7(4)
C30 C25 N2 119.1(4)
C27 C26 C25 117.9(5)
C27 C26 C31 117.8(5)
C25 C26 C31 124.2(4)
C28 C27 C26 121.3(5)
C28 C27 H27 119.4
C26 C27 H27 119.4
C27 C28 C29 119.7(5)
C27 C28 H28 120.1
C29 C28 H28 120.1
C28 C29 C30 122.4(5)
C28 C29 H29 118.8
C30 C29 H29 118.8
C29 C30 C25 117.4(5)
C29 C30 C33 118.9(5)
C25 C30 C33 123.6(5)
C26 C31 C32 114.0(4)
C26 C31 H31A 108.7
C32 C31 H31A 108.7
C26 C31 H31B 108.7
C32 C31 H31B 108.7
H31A C31 H31B 107.6
C31 C32 H32A 109.5
C31 C32 H32B 109.5
H32A C32 H32B 109.5
C31 C32 H32C 109.5
H32A C32 H32C 109.5
H32B C32 H32C 109.5
C30 C33 C34 115.1(5)
C30 C33 H33A 108.5
C34 C33 H33A 108.5
C30 C33 H33B 108.5
C34 C33 H33B 108.5
H33A C33 H33B 107.5
C33 C34 H34A 109.5
C33 C34 H34B 109.5
H34A C34 H34B 109.5
C33 C34 H34C 109.5
H34A C34 H34C 109.5
H34B C34 H34C 109.5
N3 C35 C48 113.9(4)
N3 C35 C36 125.5(4)
C48 C35 C36 120.6(4)
C37 C36 C41 117.9(4)
C37 C36 C35 123.4(4)
C41 C36 C35 118.7(4)
C38 C37 C36 122.3(5)
C38 C37 H37 118.9
C36 C37 H37 118.9
C37 C38 C39 119.6(5)
C37 C38 H38 120.2
C39 C38 H38 120.2
C40 C39 C38 119.6(5)
C40 C39 H39 120.2
C38 C39 H39 120.2
C39 C40 C41 122.5(5)
C39 C40 H40 118.7
C41 C40 H40 118.7
C40 C41 C36 118.0(5)
C40 C41 C42 121.3(4)
C36 C41 C42 120.5(4)
C43 C42 C47 118.6(5)
C43 C42 C41 119.8(5)
C47 C42 C41 121.5(4)
C44 C43 C42 121.8(5)
C44 C43 H43 119.1
C42 C43 H43 119.1
C45 C44 C43 119.7(5)
C45 C44 H44 120.2
C43 C44 H44 120.2
C44 C45 C46 120.2(5)
C44 C45 H45 119.9
C46 C45 H45 119.9
C45 C46 C47 122.3(5)
C45 C46 H46 118.9
C47 C46 H46 118.9
C46 C47 C42 117.3(4)
C46 C47 C48 124.1(4)
C42 C47 C48 118.6(4)
N4 C48 C35 113.3(4)
N4 C48 C47 127.0(4)
C35 C48 C47 119.7(4)
C54 C49 C50 121.9(4)
C54 C49 N3 118.3(4)
C50 C49 N3 119.8(4)
C51 C50 C49 117.5(5)
C51 C50 C55 120.8(5)
C49 C50 C55 121.4(4)
C52 C51 C50 121.1(5)
C52 C51 H51 119.4
C50 C51 H51 119.4
C51 C52 C53 121.0(5)
C51 C52 H52 119.5
C53 C52 H52 119.5
C52 C53 C54 120.7(5)
C52 C53 H53 119.7
C54 C53 H53 119.7
C53 C54 C49 117.7(5)
C53 C54 C57 120.8(5)
C49 C54 C57 121.4(4)
C50 C55 C56 115.4(4)
C50 C55 H55A 108.4
C56 C55 H55A 108.4
C50 C55 H55B 108.4
C56 C55 H55B 108.4
H55A C55 H55B 107.5
C55 C56 H56A 109.5
C55 C56 H56B 109.5
H56A C56 H56B 109.5
C55 C56 H56C 109.5
H56A C56 H56C 109.5
H56B C56 H56C 109.5
C58 C57 C54 116.5(5)
C58 C57 H57A 108.2
C54 C57 H57A 108.2
C58 C57 H57B 108.2
C54 C57 H57B 108.2
H57A C57 H57B 107.3
C57 C58 H58A 109.5
C57 C58 H58B 109.5
H58A C58 H58B 109.5
C57 C58 H58C 109.5
H58A C58 H58C 109.5
H58B C58 H58C 109.5
C64 C59 C60 121.6(4)
C64 C59 N4 119.6(4)
C60 C59 N4 118.8(4)
C61 C60 C59 118.3(5)
C61 C60 C65 120.3(5)
C59 C60 C65 121.4(4)
C62 C61 C60 121.0(5)
C62 C61 H61 119.5
C60 C61 H61 119.5
C63 C62 C61 119.9(5)
C63 C62 H62 120.0
C61 C62 H62 120.0
C62 C63 C64 121.5(5)
C62 C63 H63 119.2
C64 C63 H63 119.2
C63 C64 C59 117.6(5)
C63 C64 C67 118.6(5)
C59 C64 C67 123.6(4)
C60 C65 C66 116.3(5)
C60 C65 H65A 108.2
C66 C65 H65A 108.2
C60 C65 H65B 108.2
C66 C65 H65B 108.2
H65A C65 H65B 107.4
C65 C66 H66A 109.5
C65 C66 H66B 109.5
H66A C66 H66B 109.5
C65 C66 H66C 109.5
H66A C66 H66C 109.5
H66B C66 H66C 109.5
C64 C67 C68 113.4(5)
C64 C67 H67A 108.9
C68 C67 H67A 108.9
C64 C67 H67B 108.9
C68 C67 H67B 108.9
H67A C67 H67B 107.7
C67 C68 H68A 109.5
C67 C68 H68B 109.5
H68A C68 H68B 109.5
C67 C68 H68C 109.5
H68A C68 H68C 109.5
H68B C68 H68C 109.5
O1 C69 C70 105.1(4)
O1 C69 H69A 110.7
C70 C69 H69A 110.7
O1 C69 H69B 110.7
C70 C69 H69B 110.7
H69A C69 H69B 108.8
C71 C70 C69 102.3(5)
C71 C70 H70A 111.3
C69 C70 H70A 111.3
C71 C70 H70B 111.3
C69 C70 H70B 111.3
H70A C70 H70B 109.2
C72 C71 C70 103.0(5)
C72 C71 H71A 111.2
C70 C71 H71A 111.2
C72 C71 H71B 111.2
C70 C71 H71B 111.2
H71A C71 H71B 109.1
O1 C72 C71 104.3(5)
O1 C72 H72A 110.9
C71 C72 H72A 110.9
O1 C72 H72B 110.9
C71 C72 H72B 110.9
H72A C72 H72B 108.9
Cl5 C73 Cl6 111.1(6)
Cl5 C73 H73A 109.4
Cl6 C73 H73A 109.4
Cl5 C73 H73B 109.4
Cl6 C73 H73B 109.4
H73A C73 H73B 108.0
Cl7 C74 Cl8 110.6(5)
Cl7 C74 H74A 109.5
Cl8 C74 H74A 109.5
Cl7 C74 H74B 109.5
Cl8 C74 H74B 109.5
H74A C74 H74B 108.1
Cr2 Cl1 Cr1 81.98(4)
Cr2 Cl2 Cr1 82.96(4)
Cr1 Cl3 Cr2 83.61(4)
N2 Cr1 N1 80.15(16)
N2 Cr1 Cl4 94.28(12)
N1 Cr1 Cl4 93.61(12)
N2 Cr1 Cl3 92.99(12)
N1 Cr1 Cl3 93.28(12)
Cl4 Cr1 Cl3 170.74(6)
N2 Cr1 Cl2 99.09(12)
N1 Cr1 Cl2 172.73(12)
Cl4 Cr1 Cl2 93.65(5)
Cl3 Cr1 Cl2 79.52(5)
N2 Cr1 Cl1 174.16(12)
N1 Cr1 Cl1 101.66(12)
Cl4 Cr1 Cl1 91.16(5)
Cl3 Cr1 Cl1 81.39(5)
Cl2 Cr1 Cl1 78.41(4)
N4 Cr2 N3 79.38(16)
N4 Cr2 O1 93.39(14)
N3 Cr2 O1 91.75(14)
N4 Cr2 Cl2 96.47(12)
N3 Cr2 Cl2 97.84(11)
O1 Cr2 Cl2 167.35(10)
N4 Cr2 Cl1 100.40(12)
N3 Cr2 Cl1 179.78(12)
O1 Cr2 Cl1 88.22(10)
Cl2 Cr2 Cl1 82.22(5)
N4 Cr2 Cl3 176.22(12)
N3 Cr2 Cl3 97.57(12)
O1 Cr2 Cl3 88.91(10)
Cl2 Cr2 Cl3 81.68(5)
Cl1 Cr2 Cl3 82.66(5)
C1 N1 C15 123.9(4)
C1 N1 Cr1 114.8(3)
C15 N1 Cr1 119.8(3)
C14 N2 C25 122.3(4)
C14 N2 Cr1 114.9(3)
C25 N2 Cr1 121.8(3)
C35 N3 C49 121.2(4)
C35 N3 Cr2 114.7(3)
C49 N3 Cr2 123.3(3)
C48 N4 C59 123.0(4)
C48 N4 Cr2 115.9(3)
C59 N4 Cr2 120.3(3)
C69 O1 C72 109.1(4)
C69 O1 Cr2 126.8(3)
C72 O1 Cr2 124.1(3)

loop_
_geom_bond_atom_site_label_1
_geom_bond_atom_site_label_2
_geom_bond_distance
C1 N1 1.347(6)
C1 C14 1.435(7)
C1 C2 1.461(7)
C2 C3 1.414(7)
C2 C7 1.413(7)
C3 C4 1.375(8)
C3 H3 0.9500
C4 C5 1.379(9)
C4 H4 0.9500
C5 C6 1.380(9)
C5 H5 0.9500
C6 C7 1.413(7)
C6 H6 0.9500
C7 C8 1.462(8)
C8 C9 1.411(7)
C8 C13 1.415(7)
C9 C10 1.359(9)
C9 H9 0.9500
C10 C11 1.390(9)
C10 H10 0.9500
C11 C12 1.380(8)
C11 H11 0.9500
C12 C13 1.406(7)
C12 H12 0.9500
C13 C14 1.456(7)
C14 N2 1.356(6)
C15 C20 1.399(7)
C15 C16 1.405(7)
C15 N1 1.455(6)
C16 C17 1.394(7)
C16 C21 1.508(8)
C17 C18 1.391(8)
C17 H17 0.9500
C18 C19 1.361(9)
C18 H18 0.9500
C19 C20 1.390(8)
C19 H19 0.9500
C20 C23 1.510(8)
C21 C22 1.516(8)
C21 H21A 0.9900
C21 H21B 0.9900
C22 H22A 0.9800
C22 H22B 0.9800
C22 H22C 0.9800
C23 C24 1.506(9)
C23 H23A 0.9900
C23 H23B 0.9900
C24 H24A 0.9800
C24 H24B 0.9800
C24 H24C 0.9800
C25 C26 1.406(7)
C25 C30 1.417(7)
C25 N2 1.441(6)
C26 C27 1.403(7)
C26 C31 1.507(7)
C27 C28 1.376(9)
C27 H27 0.9500
C28 C29 1.373(9)
C28 H28 0.9500
C29 C30 1.388(7)
C29 H29 0.9500
C30 C33 1.509(8)
C31 C32 1.529(7)
C31 H31A 0.9900
C31 H31B 0.9900
C32 H32A 0.9800
C32 H32B 0.9800
C32 H32C 0.9800
C33 C34 1.525(8)
C33 H33A 0.9900
C33 H33B 0.9900
C34 H34A 0.9800
C34 H34B 0.9800
C34 H34C 0.9800
C35 N3 1.359(6)
C35 C48 1.437(6)
C35 C36 1.461(6)
C36 C37 1.415(7)
C36 C41 1.415(7)
C37 C38 1.366(7)
C37 H37 0.9500
C38 C39 1.387(7)
C38 H38 0.9500
C39 C40 1.366(8)
C39 H39 0.9500
C40 C41 1.405(7)
C40 H40 0.9500
C41 C42 1.454(7)
C42 C43 1.408(7)
C42 C47 1.410(7)
C43 C44 1.370(8)
C43 H43 0.9500
C44 C45 1.362(8)
C44 H44 0.9500
C45 C46 1.372(7)
C45 H45 0.9500
C46 C47 1.406(7)
C46 H46 0.9500
C47 C48 1.470(6)
C48 N4 1.354(6)
C49 C54 1.401(7)
C49 C50 1.410(7)
C49 N3 1.448(6)
C50 C51 1.393(7)
C50 C55 1.503(7)
C51 C52 1.372(8)
C51 H51 0.9500
C52 C53 1.373(8)
C52 H52 0.9500
C53 C54 1.402(7)
C53 H53 0.9500
C54 C57 1.514(7)
C55 C56 1.521(7)
C55 H55A 0.9900
C55 H55B 0.9900
C56 H56A 0.9800
C56 H56B 0.9800
C56 H56C 0.9800
C57 C58 1.508(7)
C57 H57A 0.9900
C57 H57B 0.9900
C58 H58A 0.9800
C58 H58B 0.9800
C58 H58C 0.9800
C59 C64 1.397(7)
C59 C60 1.409(7)
C59 N4 1.451(6)
C60 C61 1.388(7)
C60 C65 1.503(7)
C61 C62 1.380(8)
C61 H61 0.9500
C62 C63 1.380(8)
C62 H62 0.9500
C63 C64 1.397(7)
C63 H63 0.9500
C64 C67 1.501(7)
C65 C66 1.512(8)
C65 H65A 0.9900
C65 H65B 0.9900
C66 H66A 0.9800
C66 H66B 0.9800
C66 H66C 0.9800
C67 C68 1.520(8)
C67 H67A 0.9900
C67 H67B 0.9900
C68 H68A 0.9800
C68 H68B 0.9800
C68 H68C 0.9800
C69 O1 1.468(6)
C69 C70 1.520(7)
C69 H69A 0.9900
C69 H69B 0.9900
C70 C71 1.510(9)
C70 H70A 0.9900
C70 H70B 0.9900
C71 C72 1.514(8)
C71 H71A 0.9900
C71 H71B 0.9900
C72 O1 1.479(6)
C72 H72A 0.9900
C72 H72B 0.9900
C73 Cl5 1.722(10)
C73 Cl6 1.746(10)
C73 H73A 0.9900
C73 H73B 0.9900
C74 Cl7 1.719(9)
C74 Cl8 1.768(8)
C74 H74A 0.9900
C74 H74B 0.9900
Cl1 Cr2 2.3963(14)
Cl1 Cr1 2.4690(14)
Cl2 Cr2 2.3492(13)
Cl2 Cr1 2.4676(13)
Cl3 Cr1 2.3878(14)
Cl3 Cr2 2.4000(13)
Cl4 Cr1 2.2924(15)
Cr1 N2 1.970(4)
Cr1 N1 1.977(4)
Cr2 N4 1.976(4)
Cr2 N3 1.979(4)
Cr2 O1 2.078(3)

loop_
_geom_torsion_atom_site_label_1
_geom_torsion_atom_site_label_2
_geom_torsion_atom_site_label_3
_geom_torsion_atom_site_label_4
_geom_torsion
N1 C1 C2 C3 -13.1(8)
C14 C1 C2 C3 171.1(5)
N1 C1 C2 C7 165.3(5)
C14 C1 C2 C7 -10.5(7)
C7 C2 C3 C4 -1.6(8)
C1 C2 C3 C4 176.8(5)
C2 C3 C4 C5 0.3(9)
C3 C4 C5 C6 1.1(9)
C4 C5 C6 C7 -1.1(9)
C3 C2 C7 C6 1.6(7)
C1 C2 C7 C6 -176.9(5)
C3 C2 C7 C8 -176.0(5)
C1 C2 C7 C8 5.5(7)
C5 C6 C7 C2 -0.3(8)
C5 C6 C7 C8 177.3(5)
C2 C7 C8 C9 -176.2(5)
C6 C7 C8 C9 6.2(8)
C2 C7 C8 C13 6.1(7)
C6 C7 C8 C13 -171.5(5)
C13 C8 C9 C10 2.8(8)
C7 C8 C9 C10 -174.9(5)
C8 C9 C10 C11 3.9(9)
C9 C10 C11 C12 -5.4(9)
C10 C11 C12 C13 0.2(9)
C11 C12 C13 C8 6.4(8)
C11 C12 C13 C14 -171.0(5)
C9 C8 C13 C12 -7.8(7)
C7 C8 C13 C12 170.0(5)
C9 C8 C13 C14 169.7(5)
C7 C8 C13 C14 -12.6(7)
N1 C1 C14 N2 1.1(6)
C2 C1 C14 N2 177.4(4)
N1 C1 C14 C13 -172.3(4)
C2 C1 C14 C13 4.0(7)
C12 C13 C14 N2 12.3(8)
C8 C13 C14 N2 -165.0(5)
C12 C13 C14 C1 -175.2(5)
C8 C13 C14 C1 7.5(7)
C20 C15 C16 C17 4.3(7)
N1 C15 C16 C17 -172.6(4)
C20 C15 C16 C21 -174.2(5)
N1 C15 C16 C21 8.9(7)
C15 C16 C17 C18 -1.8(8)
C21 C16 C17 C18 176.8(5)
C16 C17 C18 C19 -1.5(9)
C17 C18 C19 C20 2.5(9)
C18 C19 C20 C15 0.0(9)
C18 C19 C20 C23 -177.7(6)
C16 C15 C20 C19 -3.4(7)
N1 C15 C20 C19 173.5(5)
C16 C15 C20 C23 174.1(5)
N1 C15 C20 C23 -9.0(7)
C17 C16 C21 C22 16.4(8)
C15 C16 C21 C22 -165.1(5)
C19 C20 C23 C24 97.7(7)
C15 C20 C23 C24 -79.9(7)
C30 C25 C26 C27 0.6(7)
N2 C25 C26 C27 -179.3(4)
C30 C25 C26 C31 179.8(4)
N2 C25 C26 C31 -0.1(7)
C25 C26 C27 C28 -1.1(8)
C31 C26 C27 C28 179.6(5)
C26 C27 C28 C29 0.9(9)
C27 C28 C29 C30 -0.1(9)
C28 C29 C30 C25 -0.4(8)
C28 C29 C30 C33 176.1(5)
C26 C25 C30 C29 0.1(7)
N2 C25 C30 C29 -179.9(4)
C26 C25 C30 C33 -176.3(5)
N2 C25 C30 C33 3.7(7)
C27 C26 C31 C32 57.7(6)
C25 C26 C31 C32 -121.5(5)
C29 C30 C33 C34 -108.5(6)
C25 C30 C33 C34 67.9(6)
N3 C35 C36 C37 11.9(7)
C48 C35 C36 C37 -169.2(4)
N3 C35 C36 C41 -171.0(4)
C48 C35 C36 C41 7.9(6)
C41 C36 C37 C38 1.5(7)
C35 C36 C37 C38 178.7(5)
C36 C37 C38 C39 1.3(8)
C37 C38 C39 C40 -2.6(9)
C38 C39 C40 C41 0.9(9)
C39 C40 C41 C36 1.9(8)
C39 C40 C41 C42 -174.7(5)
C37 C36 C41 C40 -3.1(7)
C35 C36 C41 C40 179.6(4)
C37 C36 C41 C42 173.6(4)
C35 C36 C41 C42 -3.7(7)
C40 C41 C42 C43 -2.9(7)
C36 C41 C42 C43 -179.4(5)
C40 C41 C42 C47 174.4(5)
C36 C41 C42 C47 -2.2(7)
C47 C42 C43 C44 -0.9(9)
C41 C42 C43 C44 176.5(6)
C42 C43 C44 C45 -1.3(10)
C43 C44 C45 C46 1.8(10)
C44 C45 C46 C47 -0.1(10)
C45 C46 C47 C42 -2.1(8)
C45 C46 C47 C48 179.3(5)
C43 C42 C47 C46 2.5(7)
C41 C42 C47 C46 -174.8(5)
C43 C42 C47 C48 -178.8(5)
C41 C42 C47 C48 3.9(7)
N3 C35 C48 N4 -4.6(6)
C36 C35 C48 N4 176.4(4)
N3 C35 C48 C47 172.8(4)
C36 C35 C48 C47 -6.2(6)
C46 C47 C48 N4 -4.1(8)
C42 C47 C48 N4 177.3(4)
C46 C47 C48 C35 178.9(5)
C42 C47 C48 C35 0.3(7)
C54 C49 C50 C51 -0.2(7)
N3 C49 C50 C51 -179.8(4)
C54 C49 C50 C55 -173.6(4)
N3 C49 C50 C55 6.7(7)
C49 C50 C51 C52 -1.4(7)
C55 C50 C51 C52 172.1(5)
C50 C51 C52 C53 1.9(8)
C51 C52 C53 C54 -0.9(8)
C52 C53 C54 C49 -0.7(8)
C52 C53 C54 C57 178.8(5)
C50 C49 C54 C53 1.2(7)
N3 C49 C54 C53 -179.2(4)
C50 C49 C54 C57 -178.2(4)
N3 C49 C54 C57 1.4(7)
C51 C50 C55 C56 28.4(7)
C49 C50 C55 C56 -158.3(5)
C53 C54 C57 C58 -5.4(7)
C49 C54 C57 C58 174.0(5)
C64 C59 C60 C61 1.8(7)
N4 C59 C60 C61 -178.4(4)
C64 C59 C60 C65 -174.6(5)
N4 C59 C60 C65 5.2(7)
C59 C60 C61 C62 -1.9(8)
C65 C60 C61 C62 174.5(5)
C60 C61 C62 C63 0.7(9)
C61 C62 C63 C64 0.7(9)
C62 C63 C64 C59 -0.8(8)
C62 C63 C64 C67 -176.4(5)
C60 C59 C64 C63 -0.4(7)
N4 C59 C64 C63 179.8(4)
C60 C59 C64 C67 174.8(5)
N4 C59 C64 C67 -4.9(7)
C61 C60 C65 C66 35.2(7)
C59 C60 C65 C66 -148.5(5)
C63 C64 C67 C68 85.7(6)
C59 C64 C67 C68 -89.6(6)
O1 C69 C70 C71 -32.0(6)
C69 C70 C71 C72 40.3(6)
C70 C71 C72 O1 -33.6(6)
Cr2 Cl3 Cr1 N2 -138.80(12)
Cr2 Cl3 Cr1 N1 140.91(12)
Cr2 Cl3 Cr1 Cl4 2.9(4)
Cr2 Cl3 Cr1 Cl2 -40.10(4)
Cr2 Cl3 Cr1 Cl1 39.60(4)
Cr2 Cl2 Cr1 N2 132.61(12)
Cr2 Cl2 Cr1 N1 49.2(9)
Cr2 Cl2 Cr1 Cl4 -132.46(5)
Cr2 Cl2 Cr1 Cl3 41.22(4)
Cr2 Cl2 Cr1 Cl1 -42.03(4)
Cr2 Cl1 Cr1 N2 -24.0(12)
Cr2 Cl1 Cr1 N1 -131.45(12)
Cr2 Cl1 Cr1 Cl4 134.63(5)
Cr2 Cl1 Cr1 Cl3 -39.85(4)
Cr2 Cl1 Cr1 Cl2 41.13(4)
Cr1 Cl2 Cr2 N4 142.67(12)
Cr1 Cl2 Cr2 N3 -137.22(12)
Cr1 Cl2 Cr2 O1 1.7(5)
Cr1 Cl2 Cr2 Cl1 43.00(4)
Cr1 Cl2 Cr2 Cl3 -40.66(4)
Cr1 Cl1 Cr2 N4 -138.29(12)
Cr1 Cl1 Cr2 N3 -148(81)
Cr1 Cl1 Cr2 O1 128.59(10)
Cr1 Cl1 Cr2 Cl2 -43.09(4)
Cr1 Cl1 Cr2 Cl3 39.46(4)
Cr1 Cl3 Cr2 N4 103.2(18)
Cr1 Cl3 Cr2 N3 139.12(11)
Cr1 Cl3 Cr2 O1 -129.25(10)
Cr1 Cl3 Cr2 Cl2 42.26(4)
Cr1 Cl3 Cr2 Cl1 -40.90(4)
C14 C1 N1 C15 155.0(4)
C2 C1 N1 C15 -21.0(7)
C14 C1 N1 Cr1 -10.7(5)
C2 C1 N1 Cr1 173.3(4)
C20 C15 N1 C1 120.6(5)
C16 C15 N1 C1 -62.4(6)
C20 C15 N1 Cr1 -74.4(5)
C16 C15 N1 Cr1 102.5(5)
N2 Cr1 N1 C1 12.1(3)
Cl4 Cr1 N1 C1 -81.7(3)
Cl3 Cr1 N1 C1 104.5(3)
Cl2 Cr1 N1 C1 96.6(10)
Cl1 Cr1 N1 C1 -173.6(3)
N2 Cr1 N1 C15 -154.2(4)
Cl4 Cr1 N1 C15 112.1(3)
Cl3 Cr1 N1 C15 -61.7(3)
Cl2 Cr1 N1 C15 -69.6(11)
Cl1 Cr1 N1 C15 20.1(4)
C1 C14 N2 C25 -159.8(4)
C13 C14 N2 C25 13.2(7)
C1 C14 N2 Cr1 9.0(5)
C13 C14 N2 Cr1 -178.1(4)
C26 C25 N2 C14 66.7(6)
C30 C25 N2 C14 -113.2(5)
C26 C25 N2 Cr1 -101.3(4)
C30 C25 N2 Cr1 78.8(5)
N1 Cr1 N2 C14 -11.4(3)
Cl4 Cr1 N2 C14 81.5(3)
Cl3 Cr1 N2 C14 -104.3(3)
Cl2 Cr1 N2 C14 175.9(3)
Cl1 Cr1 N2 C14 -120.0(11)
N1 Cr1 N2 C25 157.4(4)
Cl4 Cr1 N2 C25 -109.7(3)
Cl3 Cr1 N2 C25 64.6(3)
Cl2 Cr1 N2 C25 -15.3(4)
Cl1 Cr1 N2 C25 48.9(14)
C48 C35 N3 C49 -154.7(4)
C36 C35 N3 C49 24.2(7)
C48 C35 N3 Cr2 15.2(5)
C36 C35 N3 Cr2 -165.9(4)
C54 C49 N3 C35 66.7(6)
C50 C49 N3 C35 -113.6(5)
C54 C49 N3 Cr2 -102.4(4)
C50 C49 N3 Cr2 77.3(5)
N4 Cr2 N3 C35 -15.2(3)
O1 Cr2 N3 C35 77.9(3)
Cl2 Cr2 N3 C35 -110.4(3)
Cl1 Cr2 N3 C35 -6(41)
Cl3 Cr2 N3 C35 167.0(3)
N4 Cr2 N3 C49 154.5(4)
O1 Cr2 N3 C49 -112.4(4)
Cl2 Cr2 N3 C49 59.4(4)
Cl1 Cr2 N3 C49 164(100)
Cl3 Cr2 N3 C49 -23.2(4)
C35 C48 N4 C59 161.5(4)
C47 C48 N4 C59 -15.7(7)
C35 C48 N4 Cr2 -8.2(5)
C47 C48 N4 Cr2 174.6(4)
C64 C59 N4 C48 109.8(5)
C60 C59 N4 C48 -70.0(6)
C64 C59 N4 Cr2 -80.9(5)
C60 C59 N4 Cr2 99.3(4)
N3 Cr2 N4 C48 12.8(3)
O1 Cr2 N4 C48 -78.4(3)
Cl2 Cr2 N4 C48 109.6(3)
Cl1 Cr2 N4 C48 -167.2(3)
Cl3 Cr2 N4 C48 49(2)
N3 Cr2 N4 C59 -157.2(4)
O1 Cr2 N4 C59 111.6(3)
Cl2 Cr2 N4 C59 -60.4(3)
Cl1 Cr2 N4 C59 22.8(3)
Cl3 Cr2 N4 C59 -121.0(17)
C70 C69 O1 C72 11.4(6)
C70 C69 O1 Cr2 -166.0(3)
C71 C72 O1 C69 13.8(6)
C71 C72 O1 Cr2 -168.6(4)
N4 Cr2 O1 C69 38.7(4)
N3 Cr2 O1 C69 -40.8(4)
Cl2 Cr2 O1 C69 179.8(4)
Cl1 Cr2 O1 C69 139.0(4)
Cl3 Cr2 O1 C69 -138.3(4)
N4 Cr2 O1 C72 -138.4(4)
N3 Cr2 O1 C72 142.1(4)
Cl2 Cr2 O1 C72 2.7(8)
Cl1 Cr2 O1 C72 -38.1(4)
Cl3 Cr2 O1 C72 44.6(4)
